data_7157079
loop_
_publ_author_name
'Shi, Taoda'
'Teng, Shenghan'
'Gopi Krishna Reddy, Alavala'
'Guo, Xin'
'Zhang, Yueteng'
'Moore, Kohlson T.'
'Buckley, Thomas'
'Mason, Damian J.'
'Wang, Wei'
'Chapman, Eli'
'Hu, Wenhao'

_publ_section_title
;
 Catalytic asymmetric synthesis of 2,5-dihydrofurans using synergistic
 bifunctional Ag catalysis.
;
_journal_issue 38
_journal_name_full 'Organic &amp; biomolecular chemistry'
_journal_page_first 8737
_journal_page_last 8744
_journal_paper_doi 10.1039/c9ob01903k
_journal_volume 17
_journal_year 2019
_chemical_absolute_configuration ad
_chemical_formula_sum 'C18 H13 Br O4'
_chemical_formula_weight 373.19
_space_group_IT_number 19
_space_group_name_Hall 'P 2ac 2ab'
_space_group_name_H-M_alt 'P 21 21 21'
_symmetry_cell_setting orthorhombic
_symmetry_space_group_name_Hall 'P 2ac 2ab'
_symmetry_space_group_name_H-M 'P 21 21 21'
_atom_sites_solution_hydrogens geom
_atom_sites_solution_primary direct
_atom_sites_solution_secondary difmap
_audit_creation_method SHELXL-97
_audit_update_record
;
2015-10-21 deposited with the CCDC.    2019-09-16 downloaded from the CCDC.
;
_cell_angle_alpha 90.00
_cell_angle_beta 90.00
_cell_angle_gamma 90.00
_cell_formula_units_Z 4
_cell_length_a 8.8995(4)
_cell_length_b 12.8103(6)
_cell_length_c 13.9893(6)
_cell_measurement_temperature 173(2)
_cell_volume 1594.85(12)
_computing_structure_refinement 'SHELXL-97 (Sheldrick, 2008)'
_computing_structure_solution 'SHELXS-97 (Sheldrick, 2008)'
_diffrn_ambient_temperature 173(2)
_diffrn_measured_fraction_theta_full 0.998
_diffrn_measured_fraction_theta_max 0.998
_diffrn_measurement_device_type 'Bruker Apex II CCD'
_diffrn_radiation_monochromator graphite
_diffrn_radiation_source 'fine-focus sealed tube'
_diffrn_radiation_type MoK\a
_diffrn_radiation_wavelength 0.71073
_diffrn_reflns_av_R_equivalents 0.0420
_diffrn_reflns_av_sigmaI/netI 0.0366
_diffrn_reflns_limit_h_max 10
_diffrn_reflns_limit_h_min -10
_diffrn_reflns_limit_k_max 14
_diffrn_reflns_limit_k_min -15
_diffrn_reflns_limit_l_max 15
_diffrn_reflns_limit_l_min -16
_diffrn_reflns_number 18540
_diffrn_reflns_theta_full 25.01
_diffrn_reflns_theta_max 25.01
_diffrn_reflns_theta_min 2.16
_exptl_absorpt_coefficient_mu 2.595
_exptl_absorpt_correction_T_max 0.5519
_exptl_absorpt_correction_T_min 0.4552
_exptl_absorpt_correction_type multi-scan
_exptl_absorpt_process_details sadabs
_exptl_crystal_colour colorless
_exptl_crystal_density_diffrn 1.554
_exptl_crystal_density_method 'not measured'
_exptl_crystal_description block
_exptl_crystal_F_000 752
_exptl_crystal_size_max 0.36
_exptl_crystal_size_mid 0.32
_exptl_crystal_size_min 0.26
_refine_diff_density_max 0.409
_refine_diff_density_min -0.355
_refine_diff_density_rms 0.047
_refine_ls_abs_structure_details 'Flack H D (1983), Acta Cryst. A39, 876-881'
_refine_ls_abs_structure_Flack -0.003(8)
_refine_ls_extinction_method none
_refine_ls_goodness_of_fit_ref 1.058
_refine_ls_hydrogen_treatment constr
_refine_ls_matrix_type full
_refine_ls_number_parameters 208
_refine_ls_number_reflns 2801
_refine_ls_number_restraints 0
_refine_ls_restrained_S_all 1.058
_refine_ls_R_factor_all 0.0367
_refine_ls_R_factor_gt 0.0297
_refine_ls_shift/su_max 0.001
_refine_ls_shift/su_mean 0.000
_refine_ls_structure_factor_coef Fsqd
_refine_ls_weighting_details 'calc w=1/[\s^2^(Fo^2^)+(0.0293P)^2^+0.3816P] where P=(Fo^2^+2Fc^2^)/3'
_refine_ls_weighting_scheme calc
_refine_ls_wR_factor_gt 0.0649
_refine_ls_wR_factor_ref 0.0679
_reflns_number_gt 2486
_reflns_number_total 2801
_reflns_threshold_expression >2sigma(I)
_cod_data_source_file c9ob01903k2.cif
_cod_data_source_block z
_cod_depositor_comments
;
The following automatic conversions were performed:

'_symmetry_cell_setting' value 'Orthorhombic' changed to
'orthorhombic' according to
/home/data/users/saulius/crontab/automatic-downloads/rss-feeds/RSC/lib/dictionaries/cif_core.dic
dictionary named 'cif_core.dic' version 2.4.2 from 2011-04-26.

Automatic conversion script
Id: cif_fix_values 4973 2017-02-22 13:04:09Z antanas 

 Adding full bibliography for 7157079.cif.
;
_cod_original_sg_symbol_H-M P2(1)2(1)2(1)
_cod_database_code 7157079

loop_
_symmetry_equiv_pos_as_xyz
'x, y, z'
'-x+1/2, -y, z+1/2'
'-x, y+1/2, -z+1/2'
'x+1/2, -y+1/2, -z'

loop_
_atom_site_label
_atom_site_type_symbol
_atom_site_fract_x
_atom_site_fract_y
_atom_site_fract_z
_atom_site_U_iso_or_equiv
_atom_site_adp_type
_atom_site_occupancy
_atom_site_symmetry_multiplicity
_atom_site_calc_flag
_atom_site_refinement_flags
Br1 Br 0.83276(4) 0.41800(3) 0.05397(3) 0.06079(15) Uani 1 1 d .
O1 O 0.3874(2) 0.72130(14) -0.18361(14) 0.0350(5) Uani 1 1 d .
O2 O 0.4724(2) 0.56099(15) -0.21855(14) 0.0357(5) Uani 1 1 d .
O3 O 0.1976(2) 0.77989(15) 0.07605(14) 0.0345(5) Uani 1 1 d .
O4 O 0.3440(2) 0.67050(13) -0.00534(12) 0.0268(4) Uani 1 1 d .
C1 C 0.3989(3) 0.4915(2) -0.02808(19) 0.0273(6) Uani 1 1 d .
C2 C 0.5542(3) 0.4907(2) -0.0189(2) 0.0300(6) Uani 1 1 d .
H2A H 0.6135 0.5434 -0.0483 0.036 Uiso 1 1 calc R
C3 C 0.6210(3) 0.4125(3) 0.0337(2) 0.0395(7) Uani 1 1 d .
C4 C 0.5391(4) 0.3340(3) 0.0755(3) 0.0521(9) Uani 1 1 d .
H4A H 0.5872 0.2805 0.1111 0.062 Uiso 1 1 calc R
C5 C 0.3857(4) 0.3349(3) 0.0644(3) 0.0559(10) Uani 1 1 d .
H5A H 0.3273 0.2805 0.0917 0.067 Uiso 1 1 calc R
C6 C 0.3155(3) 0.4134(2) 0.0142(2) 0.0419(7) Uani 1 1 d .
H6A H 0.2091 0.4138 0.0088 0.050 Uiso 1 1 calc R
C7 C 0.2068(3) 0.7094(2) 0.0193(2) 0.0271(6) Uani 1 1 d .
C8 C 0.0927(3) 0.6528(2) -0.0339(2) 0.0299(7) Uani 1 1 d .
H8A H -0.0124 0.6646 -0.0289 0.036 Uiso 1 1 calc R
C9 C 0.1561(3) 0.5821(2) -0.09067(17) 0.0246(5) Uani 1 1 d .
C10 C 0.3274(3) 0.58685(19) -0.07432(17) 0.0253(5) Uani 1 1 d .
C11 C 0.0820(3) 0.5126(2) -0.15929(19) 0.0256(6) Uani 1 1 d .
C12 C -0.0715(3) 0.5266(2) -0.1776(2) 0.0322(7) Uani 1 1 d .
H12A H -0.1242 0.5818 -0.1470 0.039 Uiso 1 1 calc R
C13 C -0.1470(3) 0.4615(2) -0.2394(2) 0.0412(8) Uani 1 1 d .
H13A H -0.2511 0.4718 -0.2508 0.049 Uiso 1 1 calc R
C14 C -0.0719(4) 0.3812(3) -0.2849(2) 0.0420(8) Uani 1 1 d .
H14A H -0.1244 0.3361 -0.3272 0.050 Uiso 1 1 calc R
C15 C 0.0806(4) 0.3668(2) -0.2685(2) 0.0372(7) Uani 1 1 d .
H15A H 0.1327 0.3121 -0.3002 0.045 Uiso 1 1 calc R
C16 C 0.1571(3) 0.4320(2) -0.20627(18) 0.0315(6) Uani 1 1 d .
H16A H 0.2614 0.4217 -0.1955 0.038 Uiso 1 1 calc R
C17 C 0.4068(3) 0.6202(2) -0.1675(2) 0.0261(6) Uani 1 1 d .
C18 C 0.4663(4) 0.7617(3) -0.2667(2) 0.0466(8) Uani 1 1 d .
H18A H 0.4458 0.8365 -0.2732 0.070 Uiso 1 1 calc R
H18B H 0.4317 0.7251 -0.3241 0.070 Uiso 1 1 calc R
H18C H 0.5746 0.7507 -0.2587 0.070 Uiso 1 1 calc R

loop_
_atom_site_aniso_label
_atom_site_aniso_U_11
_atom_site_aniso_U_22
_atom_site_aniso_U_33
_atom_site_aniso_U_23
_atom_site_aniso_U_13
_atom_site_aniso_U_12
Br1 0.04042(17) 0.0820(3) 0.0599(2) 0.0174(2) -0.00666(17) 0.02369(18)
O1 0.0342(10) 0.0302(11) 0.0407(12) 0.0107(9) 0.0098(9) 0.0054(8)
O2 0.0401(11) 0.0352(12) 0.0317(11) -0.0030(9) 0.0107(9) 0.0041(9)
O3 0.0355(11) 0.0294(10) 0.0386(12) -0.0128(9) -0.0026(9) 0.0031(8)
O4 0.0244(9) 0.0260(9) 0.0300(10) -0.0066(8) -0.0010(9) -0.0015(8)
C1 0.0316(13) 0.0262(14) 0.0240(16) -0.0038(12) 0.0018(12) 0.0032(11)
C2 0.0330(14) 0.0273(15) 0.0296(16) 0.0004(12) 0.0015(12) 0.0056(11)
C3 0.0366(14) 0.0474(18) 0.0345(17) -0.0022(16) 0.0012(12) 0.0129(14)
C4 0.060(2) 0.0445(19) 0.052(2) 0.0209(18) 0.0010(18) 0.0107(17)
C5 0.067(2) 0.0417(19) 0.059(2) 0.0225(19) 0.013(2) 0.0010(17)
C6 0.0401(16) 0.0393(17) 0.0463(18) 0.0103(16) 0.0039(14) -0.0027(15)
C7 0.0291(14) 0.0232(14) 0.0291(15) -0.0014(12) 0.0028(11) 0.0014(11)
C8 0.0226(12) 0.0301(15) 0.0369(18) -0.0047(13) 0.0017(12) 0.0015(11)
C9 0.0229(11) 0.0227(13) 0.0281(13) -0.0012(12) 0.0035(11) -0.0016(12)
C10 0.0265(11) 0.0214(12) 0.0280(14) -0.0042(12) 0.0006(12) 0.0015(11)
C11 0.0283(13) 0.0257(14) 0.0229(15) -0.0005(12) 0.0018(11) -0.0031(11)
C12 0.0291(14) 0.0354(16) 0.0322(17) -0.0055(14) -0.0004(13) -0.0032(12)
C13 0.0321(15) 0.0519(19) 0.0395(18) -0.0028(15) -0.0049(14) -0.0078(14)
C14 0.0498(19) 0.0451(19) 0.0311(18) -0.0098(15) -0.0072(14) -0.0123(15)
C15 0.0535(19) 0.0315(17) 0.0267(17) -0.0036(13) 0.0087(14) -0.0022(14)
C16 0.0343(14) 0.0308(15) 0.0294(15) -0.0054(12) 0.0027(13) -0.0005(14)
C17 0.0183(12) 0.0299(15) 0.0303(16) 0.0031(13) -0.0016(12) -0.0006(11)
C18 0.0423(18) 0.0451(19) 0.052(2) 0.0167(17) 0.0124(16) 0.0028(15)

loop_
_atom_type_symbol
_atom_type_description
_atom_type_scat_dispersion_real
_atom_type_scat_dispersion_imag
_atom_type_scat_source
C C 0.0033 0.0016 'International Tables Vol C Tables 4.2.6.8 and 6.1.1.4'
H H 0.0000 0.0000 'International Tables Vol C Tables 4.2.6.8 and 6.1.1.4'
O O 0.0106 0.0060 'International Tables Vol C Tables 4.2.6.8 and 6.1.1.4'
Br Br -0.2901 2.4595 'International Tables Vol C Tables 4.2.6.8 and 6.1.1.4'

loop_
_geom_angle_atom_site_label_1
_geom_angle_atom_site_label_2
_geom_angle_atom_site_label_3
_geom_angle
C17 O1 C18 114.9(2)
C7 O4 C10 110.30(19)
C6 C1 C2 119.4(3)
C6 C1 C10 122.7(2)
C2 C1 C10 117.4(2)
C3 C2 C1 118.9(3)
C3 C2 H2A 120.5
C1 C2 H2A 120.5
C4 C3 C2 122.1(3)
C4 C3 Br1 119.2(2)
C2 C3 Br1 118.6(2)
C3 C4 C5 118.2(3)
C3 C4 H4A 120.9
C5 C4 H4A 120.9
C4 C5 C6 121.0(3)
C4 C5 H5A 119.5
C6 C5 H5A 119.5
C5 C6 C1 120.3(3)
C5 C6 H6A 119.9
C1 C6 H6A 119.9
O3 C7 O4 120.0(2)
O3 C7 C8 131.6(2)
O4 C7 C8 108.3(2)
C9 C8 C7 110.4(2)
C9 C8 H8A 124.8
C7 C8 H8A 124.8
C8 C9 C11 127.8(2)
C8 C9 C10 107.7(2)
C11 C9 C10 124.5(2)
O4 C10 C1 105.54(19)
O4 C10 C9 103.22(19)
C1 C10 C9 116.4(2)
O4 C10 C17 108.1(2)
C1 C10 C17 112.9(2)
C9 C10 C17 109.8(2)
C16 C11 C12 118.4(2)
C16 C11 C9 122.8(2)
C12 C11 C9 118.7(2)
C13 C12 C11 120.9(3)
C13 C12 H12A 119.6
C11 C12 H12A 119.6
C12 C13 C14 120.3(3)
C12 C13 H13A 119.8
C14 C13 H13A 119.8
C13 C14 C15 119.7(3)
C13 C14 H14A 120.2
C15 C14 H14A 120.2
C16 C15 C14 120.2(3)
C16 C15 H15A 119.9
C14 C15 H15A 119.9
C15 C16 C11 120.5(3)
C15 C16 H16A 119.8
C11 C16 H16A 119.8
O2 C17 O1 125.6(3)
O2 C17 C10 123.6(2)
O1 C17 C10 110.7(2)
O1 C18 H18A 109.5
O1 C18 H18B 109.5
H18A C18 H18B 109.5
O1 C18 H18C 109.5
H18A C18 H18C 109.5
H18B C18 H18C 109.5

loop_
_geom_bond_atom_site_label_1
_geom_bond_atom_site_label_2
_geom_bond_distance
Br1 C3 1.907(3)
O1 C17 1.326(3)
O1 C18 1.453(4)
O2 C17 1.194(3)
O3 C7 1.205(3)
O4 C7 1.363(3)
O4 C10 1.450(3)
C1 C6 1.379(4)
C1 C2 1.389(4)
C1 C10 1.522(4)
C2 C3 1.378(4)
C2 H2A 0.9500
C3 C4 1.373(5)
C4 C5 1.374(5)
C4 H4A 0.9500
C5 C6 1.377(5)
C5 H5A 0.9500
C6 H6A 0.9500
C7 C8 1.453(4)
C8 C9 1.330(4)
C8 H8A 0.9500
C9 C11 1.467(4)
C9 C10 1.542(3)
C10 C17 1.543(4)
C11 C16 1.394(4)
C11 C12 1.402(4)
C12 C13 1.375(4)
C12 H12A 0.9500
C13 C14 1.382(4)
C13 H13A 0.9500
C14 C15 1.388(4)
C14 H14A 0.9500
C15 C16 1.385(4)
C15 H15A 0.9500
C16 H16A 0.9500
C18 H18A 0.9800
C18 H18B 0.9800
C18 H18C 0.9800

loop_
_geom_torsion_atom_site_label_1
_geom_torsion_atom_site_label_2
_geom_torsion_atom_site_label_3
_geom_torsion_atom_site_label_4
_geom_torsion
C6 C1 C2 C3 -0.9(4)
C10 C1 C2 C3 171.5(2)
C1 C2 C3 C4 1.4(5)
C1 C2 C3 Br1 -175.3(2)
C2 C3 C4 C5 -0.4(5)
Br1 C3 C4 C5 176.4(3)
C3 C4 C5 C6 -1.2(6)
C4 C5 C6 C1 1.7(6)
C2 C1 C6 C5 -0.6(5)
C10 C1 C6 C5 -172.6(3)
C10 O4 C7 O3 -179.9(2)
C10 O4 C7 C8 -0.5(3)
O3 C7 C8 C9 178.5(3)
O4 C7 C8 C9 -0.8(3)
C7 C8 C9 C11 -176.8(3)
C7 C8 C9 C10 1.7(3)
C7 O4 C10 C1 -121.2(2)
C7 O4 C10 C9 1.5(2)
C7 O4 C10 C17 117.7(2)
C6 C1 C10 O4 101.4(3)
C2 C1 C10 O4 -70.7(3)
C6 C1 C10 C9 -12.3(4)
C2 C1 C10 C9 175.5(2)
C6 C1 C10 C17 -140.6(3)
C2 C1 C10 C17 47.2(3)
C8 C9 C10 O4 -1.9(3)
C11 C9 C10 O4 176.6(2)
C8 C9 C10 C1 113.1(3)
C11 C9 C10 C1 -68.3(3)
C8 C9 C10 C17 -117.0(2)
C11 C9 C10 C17 61.5(3)
C8 C9 C11 C16 -171.5(3)
C10 C9 C11 C16 10.3(4)
C8 C9 C11 C12 7.6(4)
C10 C9 C11 C12 -170.6(2)
C16 C11 C12 C13 1.0(4)
C9 C11 C12 C13 -178.2(3)
C11 C12 C13 C14 -0.4(5)
C12 C13 C14 C15 -0.4(5)
C13 C14 C15 C16 0.5(5)
C14 C15 C16 C11 0.1(4)
C12 C11 C16 C15 -0.8(4)
C9 C11 C16 C15 178.3(3)
C18 O1 C17 O2 -5.9(4)
C18 O1 C17 C10 176.2(2)
O4 C10 C17 O2 144.6(2)
C1 C10 C17 O2 28.2(4)
C9 C10 C17 O2 -103.4(3)
O4 C10 C17 O1 -37.4(3)
C1 C10 C17 O1 -153.8(2)
C9 C10 C17 O1 74.5(3)
